data_4301998
loop_
_publ_author_name
'Wei-Chao Song'
'Jian-Rong Li'
'Peng-Chao Song'
'Ying Tao'
'Qun Yu'
'Xiao-Lan Tong'
'Xian-He Bu'

_publ_contact_author
; Xian-He Bu
  Department of Chemistry, Nankai University, Tianjin 300071,China
;
_publ_contact_author_email buxh@nankai.edu.cn
_publ_section_title
;
Tuning the Framework Topologies of CoII-Doped ZnII-Tetrazole-benzoate
Coordination Polymers by Ligand Modifications: Structures and Spectral
Studies
;
_journal_name_full 'Inorganic Chemistry'
_journal_page_first 3792
_journal_page_last 3799
_journal_paper_doi 10.1021/ic802438n
_journal_volume 48
_journal_year 2009
_chemical_formula_moiety 'C8 H4 Co0.04 N4 O2 Zn0.96'
_chemical_formula_sum 'C8 H4 Co0.04 N4 O2 Zn0.96'
_chemical_formula_weight 253.26
_chemical_name_systematic
; 
 ? 
;
_space_group_IT_number 14
_symmetry_cell_setting monoclinic
_symmetry_space_group_name_Hall '-P 2ybc'
_symmetry_space_group_name_H-M 'P 1 21/c 1'
_atom_sites_solution_hydrogens geom
_atom_sites_solution_primary direct
_atom_sites_solution_secondary difmap
_audit_creation_method SHELXL-97
_cell_angle_alpha 90.00
_cell_angle_beta 97.83(3)
_cell_angle_gamma 90.00
_cell_formula_units_Z 4
_cell_length_a 4.9001(10)
_cell_length_b 17.030(3)
_cell_length_c 10.470(2)
_cell_measurement_reflns_used 7234
_cell_measurement_temperature 293(2)
_cell_measurement_theta_max 27.52
_cell_measurement_theta_min 3.09
_cell_volume 865.6(3)
_computing_cell_refinement RAPID-AUTO
_computing_data_collection 'RAPID-AUTO (Rigaku, 2004)'
_computing_data_reduction 'CrystalStructure (Rigaku/MSC'2004)'
_computing_molecular_graphics 'SHELXTL (Bruker, 1998)'
_computing_publication_material SHELXTL
_computing_structure_refinement SHELXL-97
_computing_structure_solution SHELXS-97
_diffrn_ambient_temperature 293(2)
_diffrn_detector_area_resol_mean 10.000
_diffrn_measured_fraction_theta_full 0.998
_diffrn_measured_fraction_theta_max 0.998
_diffrn_measurement_device_type 'Rigaku R-AXIS RAPID IP'
_diffrn_measurement_method \w
_diffrn_radiation_monochromator graphite
_diffrn_radiation_source 'fine-focus sealed tube'
_diffrn_radiation_type MoK\a
_diffrn_radiation_wavelength 0.71073
_diffrn_reflns_av_R_equivalents 0.0339
_diffrn_reflns_av_sigmaI/netI 0.0272
_diffrn_reflns_limit_h_max 6
_diffrn_reflns_limit_h_min -6
_diffrn_reflns_limit_k_max 21
_diffrn_reflns_limit_k_min -22
_diffrn_reflns_limit_l_max 13
_diffrn_reflns_limit_l_min -13
_diffrn_reflns_number 8401
_diffrn_reflns_theta_full 27.48
_diffrn_reflns_theta_max 27.48
_diffrn_reflns_theta_min 3.10
_diffrn_standards_decay_% 0
_diffrn_standards_interval_count 0
_diffrn_standards_interval_time 0
_diffrn_standards_number 0
_exptl_absorpt_coefficient_mu 2.784
_exptl_absorpt_correction_T_max 1.0000
_exptl_absorpt_correction_T_min 0.9149
_exptl_absorpt_correction_type multi-scan
_exptl_absorpt_process_details 'ABSCOR (Higashi, 1995)'
_exptl_crystal_colour Purple
_exptl_crystal_density_diffrn 1.943
_exptl_crystal_density_method 'not measured'
_exptl_crystal_description Block
_exptl_crystal_F_000 504
_exptl_crystal_size_max 0.20
_exptl_crystal_size_mid 0.18
_exptl_crystal_size_min 0.16
_refine_diff_density_max 0.513
_refine_diff_density_min -0.296
_refine_diff_density_rms 0.062
_refine_ls_extinction_method none
_refine_ls_goodness_of_fit_ref 1.052
_refine_ls_hydrogen_treatment constr
_refine_ls_matrix_type full
_refine_ls_number_parameters 136
_refine_ls_number_reflns 1981
_refine_ls_number_restraints 0
_refine_ls_restrained_S_all 1.052
_refine_ls_R_factor_all 0.0273
_refine_ls_R_factor_gt 0.0232
_refine_ls_shift/su_max 0.000
_refine_ls_shift/su_mean 0.000
_refine_ls_structure_factor_coef Fsqd
_refine_ls_weighting_details 'calc w=1/[\s^2^(Fo^2^)+(0.0211P)^2^+0.6144P] where P=(Fo^2^+2Fc^2^)/3'
_refine_ls_weighting_scheme calc
_refine_ls_wR_factor_gt 0.0553
_refine_ls_wR_factor_ref 0.0571
_reflns_number_gt 1776
_reflns_number_total 1981
_reflns_threshold_expression I>2sigma(I)
_cod_data_source_file ic802438n_si_002_3.cif
_cod_data_source_block 3
_cod_depositor_comments
;
The following automatic conversions were performed:
'_symmetry_cell_setting' value 'Monoclinic' changed to 'monoclinic'
according to '/home/saulius/struct/CIF-dictionaries/cif_core.dic'
dictionary named 'cif_core.dic' version 2.4.1 from
2010-06-29.

'_exptl_absorpt_correction_type' value 'Multi-Scan' changed
to 'multi-scan' according to
'/home/saulius/struct/CIF-dictionaries/cif_core.dic' dictionary named
'cif_core.dic' version 2.4.1 from 2010-06-29.

Automatic conversion script
Id: cif_fix_enum 1527 2010-12-29 10:47:43Z saulius 
;
_cod_original_sg_symbol_H-M 'P 21/c'
_cod_database_code 4301998

loop_
_symmetry_equiv_pos_as_xyz
'x, y, z'
'-x, y+1/2, -z+1/2'
'-x, -y, -z'
'x, -y-1/2, z-1/2'

loop_
_atom_site_label
_atom_site_type_symbol
_atom_site_fract_x
_atom_site_fract_y
_atom_site_fract_z
_atom_site_U_iso_or_equiv
_atom_site_adp_type
_atom_site_occupancy
_atom_site_symmetry_multiplicity
_atom_site_calc_flag
_atom_site_refinement_flags
_atom_site_disorder_assembly
_atom_site_disorder_group
Zn1 Zn 0.20262(4) 0.658769(12) 1.14794(2) 0.02068(8) Uani 0.96 1 d P . .
Co1 Co 0.20262(4) 0.658769(12) 1.14794(2) 0.02068(8) Uani 0.04 1 d P . .
N1 N 0.1518(4) 0.72746(9) 0.99455(16) 0.0255(4) Uani 1 1 d . . .
N2 N 0.0395(4) 0.79939(10) 1.00525(18) 0.0344(4) Uani 1 1 d . . .
N3 N 0.0504(4) 0.83810(10) 0.89999(18) 0.0342(4) Uani 1 1 d . . .
N4 N 0.1710(4) 0.79210(9) 0.81709(16) 0.0249(3) Uani 1 1 d . . .
C1 C 0.2325(4) 0.72413(11) 0.87811(19) 0.0219(4) Uani 1 1 d . . .
C2 C 0.3543(4) 0.65482(11) 0.82380(19) 0.0218(4) Uani 1 1 d . . .
C3 C 0.5447(4) 0.66184(11) 0.7363(2) 0.0280(4) Uani 1 1 d . . .
H3A H 0.6064 0.7112 0.7152 0.034 Uiso 1 1 calc R . .
C4 C 0.6411(4) 0.59530(13) 0.6812(2) 0.0319(5) Uani 1 1 d . . .
H4A H 0.7639 0.6003 0.6214 0.038 Uiso 1 1 calc R . .
C5 C 0.5569(4) 0.52137(12) 0.7142(2) 0.0273(4) Uani 1 1 d . . .
H5A H 0.6230 0.4769 0.6769 0.033 Uiso 1 1 calc R . .
C6 C 0.3725(4) 0.51394(11) 0.80355(19) 0.0214(4) Uani 1 1 d . . .
C7 C 0.2680(4) 0.58064(11) 0.85598(18) 0.0221(4) Uani 1 1 d . . .
H7A H 0.1394 0.5755 0.9131 0.027 Uiso 1 1 calc R . .
C8 C 0.2680(4) 0.43525(11) 0.83860(18) 0.0212(4) Uani 1 1 d . . .
O1 O 0.0262(3) 0.43460(8) 0.86831(14) 0.0260(3) Uani 1 1 d . . .
O2 O 0.4097(3) 0.37410(8) 0.83669(15) 0.0286(3) Uani 1 1 d . . .

loop_
_atom_site_aniso_label
_atom_site_aniso_U_11
_atom_site_aniso_U_22
_atom_site_aniso_U_33
_atom_site_aniso_U_23
_atom_site_aniso_U_13
_atom_site_aniso_U_12
Zn1 0.02751(13) 0.01584(12) 0.01951(13) 0.00030(8) 0.00617(8) -0.00005(8)
Co1 0.02751(13) 0.01584(12) 0.01951(13) 0.00030(8) 0.00617(8) -0.00005(8)
N1 0.0355(9) 0.0200(8) 0.0217(9) 0.0022(6) 0.0072(7) 0.0022(7)
N2 0.0521(11) 0.0266(9) 0.0261(10) 0.0020(7) 0.0114(8) 0.0112(8)
N3 0.0527(12) 0.0247(9) 0.0265(10) 0.0019(7) 0.0102(8) 0.0103(8)
N4 0.0365(9) 0.0175(7) 0.0216(9) 0.0012(6) 0.0077(7) 0.0024(7)
C1 0.0255(9) 0.0186(9) 0.0217(10) 0.0017(7) 0.0035(7) -0.0028(7)
C2 0.0242(9) 0.0189(9) 0.0224(10) 0.0011(7) 0.0034(7) 0.0010(7)
C3 0.0295(10) 0.0226(9) 0.0337(12) 0.0078(8) 0.0109(8) -0.0005(8)
C4 0.0317(10) 0.0322(11) 0.0357(12) 0.0087(9) 0.0189(9) 0.0039(9)
C5 0.0289(10) 0.0238(10) 0.0309(11) 0.0016(8) 0.0108(8) 0.0061(8)
C6 0.0228(9) 0.0195(9) 0.0223(9) 0.0004(7) 0.0042(7) -0.0002(7)
C7 0.0250(9) 0.0211(9) 0.0214(10) 0.0005(7) 0.0072(7) -0.0012(7)
C8 0.0249(9) 0.0202(9) 0.0185(9) -0.0026(7) 0.0030(7) -0.0017(7)
O1 0.0264(7) 0.0202(6) 0.0333(8) -0.0035(6) 0.0115(6) -0.0022(5)
O2 0.0277(7) 0.0173(7) 0.0411(9) -0.0009(6) 0.0053(6) 0.0033(6)

loop_
_atom_type_symbol
_atom_type_description
_atom_type_scat_dispersion_real
_atom_type_scat_dispersion_imag
_atom_type_scat_source
C C 0.0033 0.0016 'International Tables Vol C Tables 4.2.6.8 and 6.1.1.4'
H H 0.0000 0.0000 'International Tables Vol C Tables 4.2.6.8 and 6.1.1.4'
N N 0.0061 0.0033 'International Tables Vol C Tables 4.2.6.8 and 6.1.1.4'
O O 0.0106 0.0060 'International Tables Vol C Tables 4.2.6.8 and 6.1.1.4'
Co Co 0.3494 0.9721 'International Tables Vol C Tables 4.2.6.8 and 6.1.1.4'
Zn Zn 0.2839 1.4301 'International Tables Vol C Tables 4.2.6.8 and 6.1.1.4'

loop_
_geom_angle_atom_site_label_1
_geom_angle_atom_site_label_2
_geom_angle_atom_site_label_3
_geom_angle
_geom_angle_site_symmetry_1
_geom_angle_site_symmetry_3
_geom_angle_publ_flag
O1 Zn1 O2 108.31(6) 3_567 3_667 ?
O1 Zn1 N1 114.02(7) 3_567 . ?
O2 Zn1 N1 104.39(7) 3_667 . ?
O1 Zn1 N4 108.03(7) 3_567 4_576 ?
O2 Zn1 N4 103.84(7) 3_667 4_576 ?
N1 Zn1 N4 117.36(7) . 4_576 ?
C1 N1 N2 106.78(16) . . ?
C1 N1 Zn1 134.29(13) . . ?
N2 N1 Zn1 118.44(13) . . ?
N3 N2 N1 109.07(17) . . ?
N2 N3 N4 108.79(16) . . ?
C1 N4 N3 106.42(16) . . ?
C1 N4 Co1 138.76(14) . 4_575 ?
N3 N4 Co1 114.82(12) . 4_575 ?
C1 N4 Zn1 138.76(14) . 4_575 ?
N3 N4 Zn1 114.82(12) . 4_575 ?
Co1 N4 Zn1 0.000(5) 4_575 4_575 ?
N1 C1 N4 108.94(17) . . ?
N1 C1 C2 125.03(17) . . ?
N4 C1 C2 125.94(18) . . ?
C7 C2 C3 119.28(18) . . ?
C7 C2 C1 118.89(18) . . ?
C3 C2 C1 121.76(17) . . ?
C4 C3 C2 119.93(18) . . ?
C4 C3 H3A 120.0 . . ?
C2 C3 H3A 120.0 . . ?
C5 C4 C3 120.74(18) . . ?
C5 C4 H4A 119.6 . . ?
C3 C4 H4A 119.6 . . ?
C4 C5 C6 119.57(18) . . ?
C4 C5 H5A 120.2 . . ?
C6 C5 H5A 120.2 . . ?
C7 C6 C5 119.93(17) . . ?
C7 C6 C8 118.56(16) . . ?
C5 C6 C8 121.38(17) . . ?
C2 C7 C6 120.49(17) . . ?
C2 C7 H7A 119.8 . . ?
C6 C7 H7A 119.8 . . ?
O2 C8 O1 122.41(17) . . ?
O2 C8 C6 122.08(16) . . ?
O1 C8 C6 115.51(16) . . ?
C8 O1 Co1 122.34(12) . 3_567 ?
C8 O1 Zn1 122.34(12) . 3_567 ?
Co1 O1 Zn1 0.000(11) 3_567 3_567 ?
C8 O2 Co1 140.04(13) . 3_667 ?
C8 O2 Zn1 140.04(13) . 3_667 ?
Co1 O2 Zn1 0.000(17) 3_667 3_667 ?

loop_
_geom_bond_atom_site_label_1
_geom_bond_atom_site_label_2
_geom_bond_distance
_geom_bond_site_symmetry_2
_geom_bond_publ_flag
Zn1 O1 1.9397(14) 3_567 ?
Zn1 O2 1.9659(14) 3_667 ?
Zn1 N1 1.9750(17) . ?
Zn1 N4 1.9838(17) 4_576 ?
N1 C1 1.333(3) . ?
N1 N2 1.354(2) . ?
N2 N3 1.291(3) . ?
N3 N4 1.362(2) . ?
N4 C1 1.337(2) . ?
N4 Co1 1.9838(17) 4_575 ?
N4 Zn1 1.9838(17) 4_575 ?
C1 C2 1.472(3) . ?
C2 C7 1.388(3) . ?
C2 C3 1.399(3) . ?
C3 C4 1.383(3) . ?
C3 H3A 0.9300 . ?
C4 C5 1.383(3) . ?
C4 H4A 0.9300 . ?
C5 C6 1.392(3) . ?
C5 H5A 0.9300 . ?
C6 C7 1.389(3) . ?
C6 C8 1.498(3) . ?
C7 H7A 0.9300 . ?
C8 O2 1.253(2) . ?
C8 O1 1.266(2) . ?
O1 Co1 1.9397(13) 3_567 ?
O1 Zn1 1.9397(13) 3_567 ?
O2 Co1 1.9659(14) 3_667 ?
O2 Zn1 1.9659(14) 3_667 ?

loop_
_geom_torsion_atom_site_label_1
_geom_torsion_atom_site_label_2
_geom_torsion_atom_site_label_3
_geom_torsion_atom_site_label_4
_geom_torsion
_geom_torsion_site_symmetry_1
_geom_torsion_site_symmetry_2
_geom_torsion_site_symmetry_3
_geom_torsion_site_symmetry_4
_geom_torsion_publ_flag
O1 Zn1 N1 C1 -75.9(2) 3_567 . . . ?
O2 Zn1 N1 C1 42.1(2) 3_667 . . . ?
N4 Zn1 N1 C1 156.37(18) 4_576 . . . ?
O1 Zn1 N1 N2 113.37(15) 3_567 . . . ?
O2 Zn1 N1 N2 -128.63(15) 3_667 . . . ?
N4 Zn1 N1 N2 -14.37(18) 4_576 . . . ?
C1 N1 N2 N3 0.2(2) . . . . ?
Zn1 N1 N2 N3 173.28(15) . . . . ?
N1 N2 N3 N4 0.0(3) . . . . ?
N2 N3 N4 C1 -0.2(2) . . . . ?
N2 N3 N4 Co1 179.34(15) . . . 4_575 ?
N2 N3 N4 Zn1 179.34(15) . . . 4_575 ?
N2 N1 C1 N4 -0.3(2) . . . . ?
Zn1 N1 C1 N4 -171.82(15) . . . . ?
N2 N1 C1 C2 -177.01(19) . . . . ?
Zn1 N1 C1 C2 11.5(3) . . . . ?
N3 N4 C1 N1 0.3(2) . . . . ?
Co1 N4 C1 N1 -179.06(16) 4_575 . . . ?
Zn1 N4 C1 N1 -179.06(16) 4_575 . . . ?
N3 N4 C1 C2 176.98(18) . . . . ?
Co1 N4 C1 C2 -2.4(3) 4_575 . . . ?
Zn1 N4 C1 C2 -2.4(3) 4_575 . . . ?
N1 C1 C2 C7 33.4(3) . . . . ?
N4 C1 C2 C7 -142.7(2) . . . . ?
N1 C1 C2 C3 -149.6(2) . . . . ?
N4 C1 C2 C3 34.3(3) . . . . ?
C7 C2 C3 C4 1.1(3) . . . . ?
C1 C2 C3 C4 -175.9(2) . . . . ?
C2 C3 C4 C5 -1.7(3) . . . . ?
C3 C4 C5 C6 0.2(3) . . . . ?
C4 C5 C6 C7 1.9(3) . . . . ?
C4 C5 C6 C8 177.81(19) . . . . ?
C3 C2 C7 C6 1.0(3) . . . . ?
C1 C2 C7 C6 178.09(18) . . . . ?
C5 C6 C7 C2 -2.5(3) . . . . ?
C8 C6 C7 C2 -178.51(18) . . . . ?
C7 C6 C8 O2 -153.58(19) . . . . ?
C5 C6 C8 O2 30.5(3) . . . . ?
C7 C6 C8 O1 27.4(3) . . . . ?
C5 C6 C8 O1 -148.50(19) . . . . ?
O2 C8 O1 Co1 -23.4(3) . . . 3_567 ?
C6 C8 O1 Co1 155.57(13) . . . 3_567 ?
O2 C8 O1 Zn1 -23.4(3) . . . 3_567 ?
C6 C8 O1 Zn1 155.57(13) . . . 3_567 ?
O1 C8 O2 Co1 -155.49(16) . . . 3_667 ?
C6 C8 O2 Co1 25.6(3) . . . 3_667 ?
O1 C8 O2 Zn1 -155.49(16) . . . 3_667 ?
C6 C8 O2 Zn1 25.6(3) . . . 3_667 ?
